data_2225017
loop_
_publ_author_name
'Ha, Kwang'

_publ_section_title
;
 Diacridinium tetrakis(thiocyanato-\k<i>S</i>)platinate(II)
;
_journal_coeditor_code HY2274
_journal_issue 2
_journal_name_full 'Acta Crystallographica Section E'
_journal_page_first m200
_journal_paper_doi 10.1107/S1600536810002485
_journal_volume 66
_journal_year 2010
_chemical_formula_iupac '(C13 H10 N)2 [Pt (N C S)4]'
_chemical_formula_moiety '2(C13 H10 N), C4 N4 Pt S4'
_chemical_formula_sum 'C30 H20 N6 Pt S4'
_chemical_formula_weight 787.85
_chemical_name_systematic
;
Diacridinium tetrakis(thiocyanato-\k<i>S</i>)platinate(II)
;
_space_group_IT_number 14
_symmetry_cell_setting monoclinic
_symmetry_space_group_name_Hall '-P 2ybc'
_symmetry_space_group_name_H-M 'P 1 21/c 1'
_atom_sites_solution_hydrogens geom
_atom_sites_solution_primary direct
_atom_sites_solution_secondary difmap
_cell_angle_alpha 90.00
_cell_angle_beta 93.618(2)
_cell_angle_gamma 90.00
_cell_formula_units_Z 2
_cell_length_a 6.8358(8)
_cell_length_b 11.9833(15)
_cell_length_c 17.737(2)
_cell_measurement_reflns_used 720
_cell_measurement_temperature 293(2)
_cell_measurement_theta_max 20.15
_cell_measurement_theta_min 2.30
_cell_volume 1450.0(3)
_computing_cell_refinement 'SAINT (Bruker, 2007)'
_computing_data_collection 'SMART (Bruker, 2007)'
_computing_data_reduction 'SAINT (Bruker, 2007)'
_computing_molecular_graphics 'ORTEP-3 (Farrugia, 1997) and PLATON (Spek, 2009)'
_computing_publication_material 'SHELXL97 (Sheldrick, 2008)'
_computing_structure_refinement 'SHELXL97 (Sheldrick, 2008)'
_computing_structure_solution 'SHELXS97 (Sheldrick, 2008)'
_diffrn_ambient_temperature 293(2)
_diffrn_measured_fraction_theta_full 0.998
_diffrn_measured_fraction_theta_max 0.998
_diffrn_measurement_device_type 'Bruker SMART 1000 CCD'
_diffrn_measurement_method '\f and \w scans'
_diffrn_radiation_monochromator graphite
_diffrn_radiation_source 'fine-focus sealed tube'
_diffrn_radiation_type MoK\a
_diffrn_radiation_wavelength 0.71073
_diffrn_reflns_av_R_equivalents 0.0390
_diffrn_reflns_av_sigmaI/netI 0.0552
_diffrn_reflns_limit_h_max 8
_diffrn_reflns_limit_h_min -8
_diffrn_reflns_limit_k_max 14
_diffrn_reflns_limit_k_min -14
_diffrn_reflns_limit_l_max 22
_diffrn_reflns_limit_l_min -11
_diffrn_reflns_number 8278
_diffrn_reflns_theta_full 26.38
_diffrn_reflns_theta_max 26.38
_diffrn_reflns_theta_min 2.30
_diffrn_standards_decay_% 0
_diffrn_standards_interval_count 0
_diffrn_standards_interval_time 0
_diffrn_standards_number 0
_exptl_absorpt_coefficient_mu 5.159
_exptl_absorpt_correction_T_max 1.000
_exptl_absorpt_correction_T_min 0.463
_exptl_absorpt_correction_type multi-scan
_exptl_absorpt_process_details '(SADABS; Bruker, 2001)'
_exptl_crystal_colour orange
_exptl_crystal_density_diffrn 1.804
_exptl_crystal_density_method 'not measured'
_exptl_crystal_description block
_exptl_crystal_F_000 768
_exptl_crystal_size_max 0.11
_exptl_crystal_size_mid 0.10
_exptl_crystal_size_min 0.10
_refine_diff_density_max 0.892
_refine_diff_density_min -0.504
_refine_ls_extinction_method none
_refine_ls_goodness_of_fit_ref 1.025
_refine_ls_hydrogen_treatment constr
_refine_ls_matrix_type full
_refine_ls_number_parameters 187
_refine_ls_number_reflns 2968
_refine_ls_number_restraints 0
_refine_ls_restrained_S_all 1.025
_refine_ls_R_factor_all 0.0694
_refine_ls_R_factor_gt 0.0396
_refine_ls_shift/su_max 0.000
_refine_ls_shift/su_mean 0.000
_refine_ls_structure_factor_coef Fsqd
_refine_ls_weighting_details 'calc w=1/[\s^2^(Fo^2^)+(0.0175P)^2^] where P=(Fo^2^+2Fc^2^)/3'
_refine_ls_weighting_scheme calc
_refine_ls_wR_factor_gt 0.0580
_refine_ls_wR_factor_ref 0.0682
_reflns_number_gt 2003
_reflns_number_total 2968
_reflns_threshold_expression I>2\s(I)
_cod_data_source_file hy2274.cif
_cod_data_source_block I
_cod_depositor_comments
;
The following automatic conversions were performed:
'_symmetry_cell_setting' value 'Monoclinic' changed to 'monoclinic'
according to '/home/saulius/struct/CIF-dictionaries/cif_core.dic'
dictionary named 'cif_core.dic' version 2.4.1 from 2010-06-29.

Automatic conversion script
Id: cif_fix_enum 1527 2010-12-29 10:47:43Z saulius 

The following automatic conversions were performed:

'_symmetry_cell_setting' value 'Monoclinic' changed to 'monoclinic'
according to /home/saulius/struct/CIF-dictionaries/cif_core.dic
dictionary named 'cif_core.dic' version 2.4.1 from 2010-06-29.

Automatic conversion script
Id: cif_fix_values 1715 2011-07-08 13:25:40Z adriana 
;
_cod_original_sg_symbol_H-M 'P 21/c'
_cod_database_code 2225017
_cod_database_fobs_code 2225017

loop_
_symmetry_equiv_pos_as_xyz
'x, y, z'
'-x, y+1/2, -z+1/2'
'-x, -y, -z'
'x, -y-1/2, z-1/2'

loop_
_atom_site_type_symbol
_atom_site_label
_atom_site_fract_x
_atom_site_fract_y
_atom_site_fract_z
_atom_site_U_iso_or_equiv
_atom_site_adp_type
_atom_site_calc_flag
_atom_site_refinement_flags
_atom_site_occupancy
_atom_site_disorder_assembly
_atom_site_disorder_group
Pt Pt1 1.0000 0.5000 0.5000 0.05422(12) Uani d S 1 . .
S S1 0.8814(3) 0.44333(14) 0.38044(9) 0.0807(5) Uani d . 1 . .
S S2 1.2773(2) 0.56944(17) 0.44661(10) 0.0862(6) Uani d . 1 . .
N N1 0.6764(7) 0.2432(4) 0.3972(3) 0.0747(16) Uani d . 1 . .
N N2 1.1409(9) 0.6690(5) 0.3098(3) 0.095(2) Uani d . 1 . .
C C1 0.7597(8) 0.3255(5) 0.3932(3) 0.0609(16) Uani d . 1 . .
C C2 1.1910(9) 0.6278(5) 0.3653(4) 0.0686(19) Uani d . 1 . .
N N3 0.2844(5) 0.5161(3) 0.0610(3) 0.0497(11) Uani d . 1 . .
H H3 0.2917 0.5852 0.0740 0.060 Uiso calc R 1 . .
C C3 0.2417(6) 0.4939(5) -0.0132(3) 0.0454(12) Uani d . 1 . .
C C4 0.2091(7) 0.5803(5) -0.0660(4) 0.0569(15) Uani d . 1 . .
H H4 0.2199 0.6546 -0.0513 0.068 Uiso calc R 1 . .
C C5 0.1610(8) 0.5522(6) -0.1395(4) 0.0666(18) Uani d . 1 . .
H H5 0.1365 0.6083 -0.1751 0.080 Uiso calc R 1 . .
C C6 0.1481(8) 0.4401(7) -0.1621(4) 0.0730(18) Uani d . 1 . .
H H6 0.1161 0.4233 -0.2126 0.088 Uiso calc R 1 . .
C C7 0.1808(8) 0.3563(6) -0.1124(4) 0.0708(19) Uani d . 1 . .
H H7 0.1722 0.2826 -0.1288 0.085 Uiso calc R 1 . .
C C8 0.2283(7) 0.3802(5) -0.0354(3) 0.0515(14) Uani d . 1 . .
C C9 0.2682(7) 0.2991(5) 0.0195(4) 0.0611(17) Uani d . 1 . .
H H9 0.2664 0.2245 0.0051 0.073 Uiso calc R 1 . .
C C10 0.3109(7) 0.3256(5) 0.0957(3) 0.0521(14) Uani d . 1 . .
C C11 0.3508(8) 0.2451(5) 0.1531(4) 0.0675(18) Uani d . 1 . .
H H11 0.3496 0.1696 0.1411 0.081 Uiso calc R 1 . .
C C12 0.3904(9) 0.2780(6) 0.2253(4) 0.077(2) Uani d . 1 . .
H H12 0.4196 0.2249 0.2626 0.092 Uiso calc R 1 . .
C C13 0.3877(8) 0.3919(6) 0.2445(4) 0.0752(19) Uani d . 1 . .
H H13 0.4116 0.4126 0.2948 0.090 Uiso calc R 1 . .
C C14 0.3509(8) 0.4722(5) 0.1915(3) 0.0614(17) Uani d . 1 . .
H H14 0.3488 0.5471 0.2052 0.074 Uiso calc R 1 . .
C C15 0.3163(7) 0.4401(5) 0.1159(3) 0.0473(13) Uani d . 1 . .

loop_
_atom_site_aniso_label
_atom_site_aniso_U_11
_atom_site_aniso_U_22
_atom_site_aniso_U_33
_atom_site_aniso_U_12
_atom_site_aniso_U_13
_atom_site_aniso_U_23
Pt1 0.0612(2) 0.04675(18) 0.0540(2) -0.00893(17) -0.00227(16) 0.00275(19)
S1 0.1100(14) 0.0712(11) 0.0591(11) -0.0381(11) -0.0097(10) 0.0064(10)
S2 0.0712(12) 0.1146(15) 0.0721(12) -0.0280(11) -0.0007(10) 0.0130(12)
N1 0.090(4) 0.052(3) 0.081(4) -0.013(3) -0.005(3) 0.006(3)
N2 0.105(5) 0.113(5) 0.069(4) -0.034(4) 0.008(4) 0.014(4)
C1 0.071(4) 0.054(4) 0.056(4) -0.001(3) -0.011(3) 0.003(3)
C2 0.072(5) 0.068(5) 0.067(5) -0.029(4) 0.020(4) -0.017(4)
N3 0.043(2) 0.048(3) 0.058(3) 0.004(2) 0.007(2) -0.004(3)
C3 0.032(3) 0.053(3) 0.053(3) 0.000(3) 0.011(2) -0.006(3)
C4 0.042(3) 0.060(4) 0.069(4) 0.001(3) 0.005(3) 0.003(4)
C5 0.043(3) 0.092(5) 0.066(5) 0.006(3) 0.010(3) 0.011(4)
C6 0.062(4) 0.097(5) 0.060(4) 0.006(4) 0.009(4) -0.015(5)
C7 0.054(4) 0.073(5) 0.086(5) -0.005(3) 0.015(4) -0.027(4)
C8 0.039(3) 0.058(4) 0.060(4) -0.005(3) 0.015(3) -0.013(3)
C9 0.044(3) 0.048(4) 0.093(5) -0.003(3) 0.021(4) -0.011(4)
C10 0.042(3) 0.056(4) 0.060(4) 0.006(3) 0.009(3) -0.001(3)
C11 0.053(4) 0.051(4) 0.099(6) 0.010(3) 0.012(4) 0.011(4)
C12 0.073(5) 0.081(5) 0.078(5) 0.010(4) 0.014(4) 0.027(5)
C13 0.062(4) 0.102(6) 0.062(4) 0.009(4) 0.006(4) 0.008(5)
C14 0.060(4) 0.063(4) 0.061(4) 0.005(3) 0.003(3) -0.003(3)
C15 0.038(3) 0.048(3) 0.057(4) 0.003(3) 0.009(3) 0.001(3)

loop_
_atom_type_symbol
_atom_type_description
_atom_type_scat_dispersion_real
_atom_type_scat_dispersion_imag
_atom_type_scat_source
C C 0.0033 0.0016 'International Tables Vol C Tables 4.2.6.8 and 6.1.1.4'
H H 0.0000 0.0000 'International Tables Vol C Tables 4.2.6.8 and 6.1.1.4'
N N 0.0061 0.0033 'International Tables Vol C Tables 4.2.6.8 and 6.1.1.4'
Pt Pt -1.7033 8.3905 'International Tables Vol C Tables 4.2.6.8 and 6.1.1.4'
S S 0.1246 0.1234 'International Tables Vol C Tables 4.2.6.8 and 6.1.1.4'

loop_
_geom_angle_atom_site_label_1
_geom_angle_atom_site_label_2
_geom_angle_atom_site_label_3
_geom_angle_site_symmetry_1
_geom_angle_site_symmetry_3
_geom_angle
_geom_angle_publ_flag
S1 Pt1 S1 3_766 . 180.0 ?
S1 Pt1 S2 3_766 . 91.18(6) ?
S1 Pt1 S2 . . 88.82(6) ?
S1 Pt1 S2 3_766 3_766 88.82(6) ?
S1 Pt1 S2 . 3_766 91.18(6) ?
S2 Pt1 S2 . 3_766 180.0 ?
C1 S1 Pt1 . . 105.9(2) ?
C2 S2 Pt1 . . 104.4(2) ?
N1 C1 S1 . . 175.7(6) ?
N2 C2 S2 . . 176.9(7) ?
C15 N3 C3 . . 125.9(5) ?
C15 N3 H3 . . 117.1 ?
C3 N3 H3 . . 117.1 ?
N3 C3 C4 . . 121.2(5) ?
N3 C3 C8 . . 117.6(5) ?
C4 C3 C8 . . 121.2(5) ?
C5 C4 C3 . . 118.3(6) ?
C5 C4 H4 . . 120.9 ?
C3 C4 H4 . . 120.9 ?
C4 C5 C6 . . 121.0(6) ?
C4 C5 H5 . . 119.5 ?
C6 C5 H5 . . 119.5 ?
C7 C6 C5 . . 121.5(6) ?
C7 C6 H6 . . 119.2 ?
C5 C6 H6 . . 119.2 ?
C6 C7 C8 . . 120.0(6) ?
C6 C7 H7 . . 120.0 ?
C8 C7 H7 . . 120.0 ?
C9 C8 C7 . . 123.9(6) ?
C9 C8 C3 . . 118.1(5) ?
C7 C8 C3 . . 118.0(6) ?
C8 C9 C10 . . 122.5(5) ?
C8 C9 H9 . . 118.8 ?
C10 C9 H9 . . 118.8 ?
C9 C10 C11 . . 123.9(6) ?
C9 C10 C15 . . 117.6(6) ?
C11 C10 C15 . . 118.4(6) ?
C12 C11 C10 . . 120.1(6) ?
C12 C11 H11 . . 120.0 ?
C10 C11 H11 . . 120.0 ?
C11 C12 C13 . . 120.5(6) ?
C11 C12 H12 . . 119.8 ?
C13 C12 H12 . . 119.8 ?
C14 C13 C12 . . 121.7(6) ?
C14 C13 H13 . . 119.2 ?
C12 C13 H13 . . 119.2 ?
C13 C14 C15 . . 118.7(6) ?
C13 C14 H14 . . 120.6 ?
C15 C14 H14 . . 120.6 ?
N3 C15 C14 . . 121.2(5) ?
N3 C15 C10 . . 118.3(5) ?
C14 C15 C10 . . 120.6(6) ?

loop_
_geom_bond_atom_site_label_1
_geom_bond_atom_site_label_2
_geom_bond_site_symmetry_2
_geom_bond_distance
_geom_bond_publ_flag
Pt1 S1 . 2.3236(17) yes
Pt1 S2 . 2.3254(17) yes
S1 C1 . 1.661(6) ?
S2 C2 . 1.676(7) ?
N1 C1 . 1.143(6) ?
N2 C2 . 1.135(7) ?
N3 C15 . 1.341(6) ?
N3 C3 . 1.357(6) ?
N3 H3 . 0.8600 ?
C3 C4 . 1.403(7) ?
C3 C8 . 1.419(7) ?
C4 C5 . 1.367(7) ?
C4 H4 . 0.9300 ?
C5 C6 . 1.403(9) ?
C5 H5 . 0.9300 ?
C6 C7 . 1.345(8) ?
C6 H6 . 0.9300 ?
C7 C8 . 1.414(7) ?
C7 H7 . 0.9300 ?
C8 C9 . 1.390(7) ?
C9 C10 . 1.400(7) ?
C9 H9 . 0.9300 ?
C10 C11 . 1.417(7) ?
C10 C15 . 1.417(7) ?
C11 C12 . 1.350(8) ?
C11 H11 . 0.9300 ?
C12 C13 . 1.408(8) ?
C12 H12 . 0.9300 ?
C13 C14 . 1.358(7) ?
C13 H13 . 0.9300 ?
C14 C15 . 1.402(7) ?
C14 H14 . 0.9300 ?

loop_
_geom_hbond_atom_site_label_D
_geom_hbond_atom_site_label_H
_geom_hbond_atom_site_label_A
_geom_hbond_site_symmetry_A
_geom_hbond_distance_DH
_geom_hbond_distance_HA
_geom_hbond_distance_DA
_geom_hbond_angle_DHA
_geom_hbond_publ_flag
N3 H3 N1 2_655 0.86 1.97 2.829(6) 176.9 y

loop_
_geom_torsion_atom_site_label_1
_geom_torsion_atom_site_label_2
_geom_torsion_atom_site_label_3
_geom_torsion_atom_site_label_4
_geom_torsion_site_symmetry_1
_geom_torsion_site_symmetry_2
_geom_torsion_site_symmetry_3
_geom_torsion_site_symmetry_4
_geom_torsion
_geom_torsion_publ_flag
S2 Pt1 S1 C1 . . . . 145.5(2) ?
S2 Pt1 S1 C1 3_766 . . . -34.5(2) ?
S1 Pt1 S2 C2 3_766 . . . -140.0(2) ?
S1 Pt1 S2 C2 . . . . 40.0(2) ?
C15 N3 C3 C4 . . . . 179.4(4) ?
C15 N3 C3 C8 . . . . 0.3(7) ?
N3 C3 C4 C5 . . . . -178.1(5) ?
C8 C3 C4 C5 . . . . 0.9(7) ?
C3 C4 C5 C6 . . . . -1.2(8) ?
C4 C5 C6 C7 . . . . 0.5(9) ?
C5 C6 C7 C8 . . . . 0.4(9) ?
C6 C7 C8 C9 . . . . -178.7(5) ?
C6 C7 C8 C3 . . . . -0.7(8) ?
N3 C3 C8 C9 . . . . -2.8(7) ?
C4 C3 C8 C9 . . . . 178.1(5) ?
N3 C3 C8 C7 . . . . 179.0(4) ?
C4 C3 C8 C7 . . . . 0.0(7) ?
C7 C8 C9 C10 . . . . -178.7(5) ?
C3 C8 C9 C10 . . . . 3.3(8) ?
C8 C9 C10 C11 . . . . 179.5(5) ?
C8 C9 C10 C15 . . . . -1.2(8) ?
C9 C10 C11 C12 . . . . -179.9(5) ?
C15 C10 C11 C12 . . . . 0.8(8) ?
C10 C11 C12 C13 . . . . 1.6(9) ?
C11 C12 C13 C14 . . . . -1.8(10) ?
C12 C13 C14 C15 . . . . -0.4(9) ?
C3 N3 C15 C14 . . . . -177.1(5) ?
C3 N3 C15 C10 . . . . 1.8(7) ?
C13 C14 C15 N3 . . . . -178.2(5) ?
C13 C14 C15 C10 . . . . 2.9(8) ?
C9 C10 C15 N3 . . . . -1.3(7) ?
C11 C10 C15 N3 . . . . 178.0(5) ?
C9 C10 C15 C14 . . . . 177.6(5) ?
C11 C10 C15 C14 . . . . -3.1(7) ?
